data_4034728
loop_
_publ_author_name
'Devi, Ngangbam Renubala'
'Sultana, Sabera'
'Borah, Madhurjya'
'Saikia, Anil K.'

_publ_section_title
;
 Regio- and Diastereoselective Synthesis of Dihydropyrans and Pyranopyrans
 via Oxonium-Ene Reaction of \b-Allenols and Aldehydes.
;
_journal_issue 24
_journal_name_full 'The Journal of organic chemistry'
_journal_page_first 14987
_journal_page_last 14998
_journal_paper_doi 10.1021/acs.joc.8b02244
_journal_volume 83
_journal_year 2018
_chemical_formula_sum 'C29 H32 O6'
_chemical_formula_weight 476.55
_space_group_IT_number 61
_space_group_name_Hall '-P 2ac 2ab'
_space_group_name_H-M_alt 'P b c a'
_symmetry_cell_setting orthorhombic
_symmetry_space_group_name_H-M 'P b c a'
_atom_sites_solution_hydrogens geom
_atom_sites_solution_primary direct
_atom_sites_solution_secondary difmap
_audit_creation_method SHELXL-97
_cell_angle_alpha 90.00
_cell_angle_beta 90.00
_cell_angle_gamma 90.00
_cell_formula_units_Z 8
_cell_length_a 11.4720(5)
_cell_length_b 17.9909(9)
_cell_length_c 24.4226(12)
_cell_measurement_reflns_used 2098
_cell_measurement_temperature 293(2)
_cell_measurement_theta_max 22.9220
_cell_measurement_theta_min 3.8120
_cell_volume 5040.6(4)
_computing_structure_refinement 'SHELXL-97 (Sheldrick, 1997)'
_computing_structure_solution 'SHELXS-97 (Sheldrick, 1990)'
_diffrn_ambient_temperature 293(2)
_diffrn_measured_fraction_theta_full 0.998
_diffrn_measured_fraction_theta_max 0.998
_diffrn_measurement_device_type 'SuperNova, Single source at offset, Eos'
_diffrn_radiation_monochromator graphite
_diffrn_radiation_source 'fine-focus sealed tube'
_diffrn_radiation_type MoK\a
_diffrn_radiation_wavelength 0.71073
_diffrn_reflns_av_R_equivalents 0.0392
_diffrn_reflns_av_sigmaI/netI 0.0514
_diffrn_reflns_limit_h_max 10
_diffrn_reflns_limit_h_min -13
_diffrn_reflns_limit_k_max 18
_diffrn_reflns_limit_k_min -21
_diffrn_reflns_limit_l_max 27
_diffrn_reflns_limit_l_min -29
_diffrn_reflns_number 13140
_diffrn_reflns_theta_full 25.00
_diffrn_reflns_theta_max 25.00
_diffrn_reflns_theta_min 3.00
_exptl_absorpt_coefficient_mu 0.087
_exptl_crystal_colour colorless
_exptl_crystal_density_diffrn 1.256
_exptl_crystal_density_method 'not measured'
_exptl_crystal_description needle
_exptl_crystal_F_000 2032
_exptl_crystal_size_max 0.20
_exptl_crystal_size_mid 0.15
_exptl_crystal_size_min 0.11
_refine_diff_density_max 0.261
_refine_diff_density_min -0.299
_refine_diff_density_rms 0.042
_refine_ls_extinction_method none
_refine_ls_goodness_of_fit_ref 0.966
_refine_ls_hydrogen_treatment mixed
_refine_ls_matrix_type full
_refine_ls_number_parameters 318
_refine_ls_number_reflns 4435
_refine_ls_number_restraints 0
_refine_ls_restrained_S_all 0.966
_refine_ls_R_factor_all 0.1097
_refine_ls_R_factor_gt 0.0637
_refine_ls_shift/su_max 0.000
_refine_ls_shift/su_mean 0.000
_refine_ls_structure_factor_coef Fsqd
_refine_ls_weighting_details 'calc w=1/[\s^2^(Fo^2^)+(0.1289P)^2^+0.6478P] where P=(Fo^2^+2Fc^2^)/3'
_refine_ls_weighting_scheme calc
_refine_ls_wR_factor_gt 0.1802
_refine_ls_wR_factor_ref 0.2284
_reflns_number_gt 2665
_reflns_number_total 4435
_reflns_threshold_expression >2sigma(I)
_cod_data_source_file jo8b02244_si_005.cif
_cod_data_source_block exp_5571
_cod_original_sg_symbol_H-M Pbca
_cod_database_code 4034728

loop_
_symmetry_equiv_pos_as_xyz
'x, y, z'
'-x+1/2, -y, z+1/2'
'-x, y+1/2, -z+1/2'
'x+1/2, -y+1/2, -z'
'-x, -y, -z'
'x-1/2, y, -z-1/2'
'x, -y-1/2, z-1/2'
'-x-1/2, y-1/2, z'

loop_
_atom_site_label
_atom_site_type_symbol
_atom_site_fract_x
_atom_site_fract_y
_atom_site_fract_z
_atom_site_U_iso_or_equiv
_atom_site_adp_type
_atom_site_occupancy
_atom_site_symmetry_multiplicity
_atom_site_calc_flag
_atom_site_refinement_flags
O3 O 0.37495(19) 0.46614(10) 0.54636(8) 0.0528(6) Uani 1 1 d .
O4 O 0.35953(17) 0.66275(11) 0.63660(9) 0.0570(6) Uani 1 1 d .
O5 O 0.98749(19) 0.62562(14) 0.67732(11) 0.0757(7) Uani 1 1 d .
O6 O 0.9503(2) 0.74589(15) 0.68916(12) 0.0848(8) Uani 1 1 d .
C25 C 0.7910(3) 0.66242(17) 0.67711(11) 0.0466(7) Uani 1 1 d .
C22 C 0.5560(2) 0.62476(15) 0.66504(11) 0.0439(7) Uani 1 1 d .
O2 O 0.2951(3) 0.12804(15) 0.40859(12) 0.1046(11) Uani 1 1 d .
C17 C 0.4036(2) 0.52994(15) 0.63409(12) 0.0444(7) Uani 1 1 d .
O1 O 0.4396(3) 0.08206(16) 0.45885(12) 0.1091(11) Uani 1 1 d .
C18 C 0.4115(2) 0.53338(15) 0.57220(12) 0.0471(7) Uani 1 1 d .
H18 H 0.4931 0.5423 0.5623 0.057 Uiso 1 1 calc R
C23 C 0.6419(3) 0.57011(17) 0.66409(13) 0.0518(8) Uani 1 1 d .
H23 H 0.6208 0.5206 0.6596 0.062 Uiso 1 1 calc R
C24 C 0.7579(3) 0.58858(18) 0.66979(12) 0.0513(8) Uani 1 1 d .
H24 H 0.8144 0.5515 0.6687 0.062 Uiso 1 1 calc R
C26 C 0.7055(3) 0.71638(17) 0.67818(13) 0.0546(8) Uani 1 1 d .
H26 H 0.7263 0.7659 0.6829 0.066 Uiso 1 1 calc R
C28 C 0.9158(3) 0.6842(2) 0.68217(12) 0.0555(8) Uani 1 1 d .
C9 C 0.4209(3) 0.40264(15) 0.57376(12) 0.0491(7) Uani 1 1 d .
H9 H 0.5045 0.4107 0.5794 0.059 Uiso 1 1 calc R
C21 C 0.4264(2) 0.60488(16) 0.66127(12) 0.0477(7) Uani 1 1 d .
H21 H 0.3984 0.6004 0.6990 0.057 Uiso 1 1 calc R
C16 C 0.3826(3) 0.46706(16) 0.66156(12) 0.0479(8) Uani 1 1 d .
C27 C 0.5901(3) 0.69779(17) 0.67243(13) 0.0534(8) Uani 1 1 d .
H27 H 0.5339 0.7350 0.6735 0.064 Uiso 1 1 calc R
C6 C 0.4065(3) 0.33472(17) 0.53846(12) 0.0497(8) Uani 1 1 d .
C10 C 0.3630(3) 0.39577(16) 0.63027(12) 0.0515(8) Uani 1 1 d .
H10 H 0.4015 0.3554 0.6502 0.062 Uiso 1 1 calc R
C3 C 0.3820(3) 0.20409(18) 0.47772(13) 0.0583(9) Uani 1 1 d .
C19 C 0.3402(3) 0.59645(17) 0.55017(13) 0.0562(8) Uani 1 1 d .
H19A H 0.2581 0.5867 0.5563 0.067 Uiso 1 1 calc R
H19B H 0.3528 0.6011 0.5110 0.067 Uiso 1 1 calc R
C20 C 0.3749(3) 0.66827(17) 0.57858(14) 0.0591(8) Uani 1 1 d .
H20A H 0.4558 0.6793 0.5705 0.071 Uiso 1 1 calc R
H20B H 0.3277 0.7088 0.5646 0.071 Uiso 1 1 calc R
C7 C 0.4754(3) 0.27292(17) 0.54957(13) 0.0594(9) Uani 1 1 d .
H7 H 0.5301 0.2752 0.5776 0.071 Uiso 1 1 calc R
C5 C 0.3258(3) 0.33027(19) 0.49634(13) 0.0594(8) Uani 1 1 d .
H5 H 0.2794 0.3712 0.4882 0.071 Uiso 1 1 calc R
C4 C 0.3137(3) 0.26563(18) 0.46634(13) 0.0618(9) Uani 1 1 d .
H4 H 0.2592 0.2634 0.4382 0.074 Uiso 1 1 calc R
C8 C 0.4637(3) 0.20814(17) 0.51952(14) 0.0639(9) Uani 1 1 d .
H8 H 0.5105 0.1673 0.5273 0.077 Uiso 1 1 calc R
C2 C 0.3661(4) 0.1356(2) 0.44418(17) 0.0746(11) Uani 1 1 d .
C11 C 0.2327(3) 0.37703(19) 0.62591(16) 0.0732(10) Uani 1 1 d .
H11A H 0.1942 0.4179 0.6074 0.088 Uiso 1 1 calc R
H11B H 0.2248 0.3335 0.6028 0.088 Uiso 1 1 calc R
C15 C 0.3810(4) 0.4628(2) 0.72341(14) 0.0775(11) Uani 1 1 d .
H15A H 0.4612 0.4605 0.7358 0.093 Uiso 1 1 calc R
H15B H 0.3487 0.5092 0.7369 0.093 Uiso 1 1 calc R
C29 C 1.1106(3) 0.6414(2) 0.67801(18) 0.0862(13) Uani 1 1 d .
H29A H 1.1283 0.6776 0.6504 0.129 Uiso 1 1 calc R
H29B H 1.1533 0.5965 0.6708 0.129 Uiso 1 1 calc R
H29C H 1.1321 0.6604 0.7133 0.129 Uiso 1 1 calc R
C14 C 0.3183(5) 0.4027(3) 0.74974(17) 0.1048(16) Uani 1 1 d .
H14A H 0.3156 0.4128 0.7887 0.126 Uiso 1 1 calc R
H14B H 0.3628 0.3574 0.7448 0.126 Uiso 1 1 calc R
C13 C 0.1973(5) 0.3889(3) 0.7305(2) 0.1213(19) Uani 1 1 d .
H13A H 0.1630 0.3539 0.7560 0.146 Uiso 1 1 calc R
H13B H 0.1554 0.4353 0.7350 0.146 Uiso 1 1 calc R
C1 C 0.4301(6) 0.0124(2) 0.4286(2) 0.155(3) Uani 1 1 d .
H1A H 0.3538 -0.0083 0.4339 0.233 Uiso 1 1 calc R
H1B H 0.4877 -0.0220 0.4417 0.233 Uiso 1 1 calc R
H1C H 0.4426 0.0216 0.3904 0.233 Uiso 1 1 calc R
C12 C 0.1700(5) 0.3626(4) 0.6772(3) 0.158(3) Uani 1 1 d .
H12A H 0.0906 0.3786 0.6704 0.189 Uiso 1 1 calc R
H12B H 0.1670 0.3089 0.6804 0.189 Uiso 1 1 calc R

loop_
_atom_site_aniso_label
_atom_site_aniso_U_11
_atom_site_aniso_U_22
_atom_site_aniso_U_33
_atom_site_aniso_U_23
_atom_site_aniso_U_13
_atom_site_aniso_U_12
O3 0.0625(14) 0.0467(12) 0.0492(12) -0.0012(9) -0.0040(9) -0.0040(10)
O4 0.0421(12) 0.0560(13) 0.0730(15) -0.0071(11) 0.0004(10) 0.0098(10)
O5 0.0376(12) 0.0804(17) 0.109(2) -0.0025(14) 0.0008(12) -0.0029(13)
O6 0.0560(15) 0.0755(17) 0.123(2) -0.0150(15) 0.0063(14) -0.0162(14)
C25 0.0436(16) 0.0544(18) 0.0419(16) 0.0016(14) 0.0014(12) -0.0045(14)
C22 0.0428(16) 0.0448(17) 0.0442(16) -0.0058(13) -0.0006(12) -0.0007(14)
O2 0.150(3) 0.088(2) 0.0764(19) -0.0134(15) -0.0269(19) -0.0280(19)
C17 0.0346(14) 0.0486(17) 0.0501(17) -0.0044(14) 0.0035(12) -0.0006(13)
O1 0.159(3) 0.0668(18) 0.102(2) -0.0340(16) -0.026(2) 0.003(2)
C18 0.0444(16) 0.0471(17) 0.0500(17) 0.0002(14) 0.0031(13) -0.0038(14)
C23 0.0460(18) 0.0441(17) 0.0652(19) -0.0022(14) -0.0010(14) 0.0006(14)
C24 0.0418(17) 0.0523(19) 0.0600(19) -0.0026(14) -0.0026(14) 0.0063(14)
C26 0.0524(18) 0.0464(18) 0.065(2) -0.0073(15) 0.0015(14) -0.0005(15)
C28 0.0457(18) 0.072(2) 0.0486(18) 0.0024(16) 0.0045(14) -0.0056(18)
C9 0.0465(17) 0.0497(17) 0.0511(18) 0.0005(14) 0.0034(13) -0.0009(14)
C21 0.0396(16) 0.0527(18) 0.0509(17) -0.0023(14) 0.0054(12) 0.0006(14)
C16 0.0437(16) 0.0526(19) 0.0475(17) 0.0019(14) 0.0054(13) 0.0006(14)
C27 0.0437(17) 0.0490(19) 0.067(2) -0.0093(15) -0.0023(14) 0.0038(14)
C6 0.0470(17) 0.0521(18) 0.0501(18) -0.0021(15) 0.0042(13) -0.0045(15)
C10 0.0519(18) 0.0459(17) 0.0569(19) 0.0044(14) 0.0056(14) -0.0013(14)
C3 0.070(2) 0.054(2) 0.0506(18) -0.0087(15) 0.0095(16) -0.0173(17)
C19 0.0549(19) 0.0570(19) 0.0567(19) 0.0055(15) -0.0039(15) 0.0012(16)
C20 0.0551(19) 0.0526(19) 0.070(2) 0.0071(17) -0.0051(16) 0.0084(16)
C7 0.068(2) 0.0516(19) 0.0588(19) -0.0072(16) -0.0086(16) -0.0016(17)
C5 0.057(2) 0.062(2) 0.059(2) -0.0063(16) -0.0020(16) 0.0010(17)
C4 0.059(2) 0.069(2) 0.0573(19) -0.0073(17) 0.0017(15) -0.0144(18)
C8 0.081(2) 0.0476(19) 0.063(2) -0.0043(16) -0.0021(18) -0.0026(17)
C2 0.100(3) 0.061(2) 0.063(2) -0.0046(19) 0.005(2) -0.020(2)
C11 0.057(2) 0.070(2) 0.092(3) -0.002(2) 0.0140(19) -0.0187(18)
C15 0.094(3) 0.083(3) 0.055(2) 0.0103(18) 0.0093(19) -0.001(2)
C29 0.0354(18) 0.114(3) 0.110(3) -0.006(2) 0.0024(18) -0.002(2)
C14 0.156(5) 0.091(3) 0.067(3) 0.007(2) 0.024(3) -0.032(3)
C13 0.100(4) 0.163(5) 0.101(4) 0.037(4) 0.048(3) -0.004(4)
C1 0.267(9) 0.063(3) 0.135(5) -0.046(3) -0.059(5) 0.015(4)
C12 0.112(4) 0.219(7) 0.143(5) -0.076(5) 0.073(4) -0.089(5)

loop_
_atom_type_symbol
_atom_type_description
_atom_type_scat_dispersion_real
_atom_type_scat_dispersion_imag
_atom_type_scat_source
C C 0.0033 0.0016 'International Tables Vol C Tables 4.2.6.8 and 6.1.1.4'
H H 0.0000 0.0000 'International Tables Vol C Tables 4.2.6.8 and 6.1.1.4'
O O 0.0106 0.0060 'International Tables Vol C Tables 4.2.6.8 and 6.1.1.4'

loop_
_geom_angle_atom_site_label_1
_geom_angle_atom_site_label_2
_geom_angle_atom_site_label_3
_geom_angle
C9 O3 C18 111.3(2)
C21 O4 C20 113.7(2)
C28 O5 C29 116.4(3)
C26 C25 C24 118.7(3)
C26 C25 C28 119.7(3)
C24 C25 C28 121.6(3)
C27 C22 C23 118.2(3)
C27 C22 C21 120.3(3)
C23 C22 C21 121.4(3)
C16 C17 C18 123.1(3)
C16 C17 C21 124.1(3)
C18 C17 C21 112.8(2)
C2 O1 C1 116.0(4)
O3 C18 C19 108.8(2)
O3 C18 C17 112.9(2)
C19 C18 C17 110.9(2)
O3 C18 H18 108.0
C19 C18 H18 108.0
C17 C18 H18 108.0
C24 C23 C22 120.8(3)
C24 C23 H23 119.6
C22 C23 H23 119.6
C23 C24 C25 120.4(3)
C23 C24 H24 119.8
C25 C24 H24 119.8
C27 C26 C25 120.8(3)
C27 C26 H26 119.6
C25 C26 H26 119.6
O6 C28 O5 122.8(3)
O6 C28 C25 125.2(3)
O5 C28 C25 112.0(3)
O3 C9 C6 110.0(2)
O3 C9 C10 109.0(2)
C6 C9 C10 113.7(2)
O3 C9 H9 108.0
C6 C9 H9 108.0
C10 C9 H9 108.0
O4 C21 C17 111.6(2)
O4 C21 C22 112.1(2)
C17 C21 C22 113.5(2)
O4 C21 H21 106.3
C17 C21 H21 106.3
C22 C21 H21 106.3
C17 C16 C10 119.4(3)
C17 C16 C15 123.1(3)
C10 C16 C15 117.4(3)
C26 C27 C22 121.2(3)
C26 C27 H27 119.4
C22 C27 H27 119.4
C5 C6 C7 118.5(3)
C5 C6 C9 123.1(3)
C7 C6 C9 118.3(3)
C16 C10 C11 111.5(3)
C16 C10 C9 108.8(2)
C11 C10 C9 112.1(3)
C16 C10 H10 108.1
C11 C10 H10 108.1
C9 C10 H10 108.1
C4 C3 C8 119.2(3)
C4 C3 C2 118.8(3)
C8 C3 C2 122.0(3)
C18 C19 C20 109.7(2)
C18 C19 H19A 109.7
C20 C19 H19A 109.7
C18 C19 H19B 109.7
C20 C19 H19B 109.7
H19A C19 H19B 108.2
O4 C20 C19 111.2(3)
O4 C20 H20A 109.4
C19 C20 H20A 109.4
O4 C20 H20B 109.4
C19 C20 H20B 109.4
H20A C20 H20B 108.0
C8 C7 C6 121.0(3)
C8 C7 H7 119.5
C6 C7 H7 119.5
C4 C5 C6 120.6(3)
C4 C5 H5 119.7
C6 C5 H5 119.7
C5 C4 C3 120.7(3)
C5 C4 H4 119.7
C3 C4 H4 119.7
C7 C8 C3 120.0(3)
C7 C8 H8 120.0
C3 C8 H8 120.0
O2 C2 O1 122.9(4)
O2 C2 C3 125.2(4)
O1 C2 C3 111.9(4)
C12 C11 C10 117.2(4)
C12 C11 H11A 108.0
C10 C11 H11A 108.0
C12 C11 H11B 108.0
C10 C11 H11B 108.0
H11A C11 H11B 107.2
C14 C15 C16 119.1(3)
C14 C15 H15A 107.5
C16 C15 H15A 107.5
C14 C15 H15B 107.5
C16 C15 H15B 107.5
H15A C15 H15B 107.0
O5 C29 H29A 109.5
O5 C29 H29B 109.5
H29A C29 H29B 109.5
O5 C29 H29C 109.5
H29A C29 H29C 109.5
H29B C29 H29C 109.5
C15 C14 C13 116.5(4)
C15 C14 H14A 108.2
C13 C14 H14A 108.2
C15 C14 H14B 108.2
C13 C14 H14B 108.2
H14A C14 H14B 107.3
C12 C13 C14 123.5(4)
C12 C13 H13A 106.5
C14 C13 H13A 106.5
C12 C13 H13B 106.5
C14 C13 H13B 106.5
H13A C13 H13B 106.5
O1 C1 H1A 109.5
O1 C1 H1B 109.5
H1A C1 H1B 109.5
O1 C1 H1C 109.5
H1A C1 H1C 109.5
H1B C1 H1C 109.5
C13 C12 C11 128.0(4)
C13 C12 H12A 105.3
C11 C12 H12A 105.3
C13 C12 H12B 105.3
C11 C12 H12B 105.3
H12A C12 H12B 106.0

loop_
_geom_bond_atom_site_label_1
_geom_bond_atom_site_label_2
_geom_bond_distance
O3 C9 1.425(3)
O3 C18 1.427(3)
O4 C21 1.427(3)
O4 C20 1.431(4)
O5 C28 1.342(4)
O5 C29 1.440(4)
O6 C28 1.190(4)
C25 C26 1.380(4)
C25 C24 1.393(4)
C25 C28 1.490(4)
C22 C27 1.383(4)
C22 C23 1.392(4)
C22 C21 1.532(4)
O2 C2 1.199(5)
C17 C16 1.337(4)
C17 C18 1.515(4)
C17 C21 1.526(4)
O1 C2 1.330(5)
O1 C1 1.459(4)
C18 C19 1.499(4)
C18 H18 0.9800
C23 C24 1.379(4)
C23 H23 0.9300
C24 H24 0.9300
C26 C27 1.372(4)
C26 H26 0.9300
C9 C6 1.504(4)
C9 C10 1.537(4)
C9 H9 0.9800
C21 H21 0.9800
C16 C10 1.510(4)
C16 C15 1.513(4)
C27 H27 0.9300
C6 C5 1.386(4)
C6 C7 1.391(4)
C10 C11 1.536(4)
C10 H10 0.9800
C3 C4 1.384(5)
C3 C8 1.388(5)
C3 C2 1.490(5)
C19 C20 1.520(4)
C19 H19A 0.9700
C19 H19B 0.9700
C20 H20A 0.9700
C20 H20B 0.9700
C7 C8 1.384(4)
C7 H7 0.9300
C5 C4 1.382(4)
C5 H5 0.9300
C4 H4 0.9300
C8 H8 0.9300
C11 C12 1.467(6)
C11 H11A 0.9700
C11 H11B 0.9700
C15 C14 1.449(5)
C15 H15A 0.9700
C15 H15B 0.9700
C29 H29A 0.9600
C29 H29B 0.9600
C29 H29C 0.9600
C14 C13 1.487(6)
C14 H14A 0.9700
C14 H14B 0.9700
C13 C12 1.420(7)
C13 H13A 0.9700
C13 H13B 0.9700
C1 H1A 0.9600
C1 H1B 0.9600
C1 H1C 0.9600
C12 H12A 0.9700
C12 H12B 0.9700
